data_7234433
loop_
_publ_author_name
'Xuan Zhang'
'Haomiao Xie'
'Maria Ballesteros-Rivas'
'Zhao-Xi Wang'
'Kim R. Dunbar'

_publ_section_title
;
 Structural distortions of the spin-crossover material
 [Co(pyterpy)2](TCNQ)2 mediated by supramolecular interactions
;
_journal_name_full 'Journal of Materials Chemistry C'
_journal_page_first 9292
_journal_page_last 9298
_journal_paper_doi 10.1039/C5TC01851J
_journal_volume 3
_journal_year 2015
_chemical_formula_moiety 'C40 H28 Co N8, 2(C12 H4 N4), C2 H3 N, C H4 O'
_chemical_formula_sum 'C67 H43 Co N17 O'
_chemical_formula_weight 1161.11
_chemical_name_common Co(pyterpy)2(TCNQ)2_MeCN_MeOH
_chemical_name_systematic
;
Cobalt(II) bis-(4?-(4???-pyridyl)- 2,2?:6?,2??-terpyridine) 
tetracyanoquinodimethane acetonitrile methanol
;
_space_group_crystal_system triclinic
_space_group_IT_number 2
_space_group_name_Hall '-P 1'
_space_group_name_H-M_alt 'P -1'
_atom_sites_solution_hydrogens geom
_atom_sites_solution_primary direct
_cell_angle_alpha 76.313(4)
_cell_angle_beta 81.950(4)
_cell_angle_gamma 87.007(4)
_cell_formula_units_Z 2
_cell_length_a 8.939(3)
_cell_length_b 13.632(5)
_cell_length_c 24.204(8)
_cell_measurement_reflns_used 6741
_cell_measurement_temperature 110.15
_cell_measurement_theta_max 26.09
_cell_measurement_theta_min 2.30
_cell_volume 2836.9(17)
_computing_cell_refinement 'SAINT v8.34A (Bruker, 2013)'
_computing_data_reduction 'SAINT v8.34A (Bruker, 2013)'
_computing_molecular_graphics 'Olex2 (Dolomanov et al., 2009)'
_computing_publication_material 'Olex2 (Dolomanov et al., 2009)'
_computing_structure_refinement 'ShelXL (Sheldrick, 2008)'
_computing_structure_solution 'ShelXT (Sheldrick, 2015)'
_diffrn_ambient_temperature 110.15
_diffrn_measured_fraction_theta_full 0.907
_diffrn_measured_fraction_theta_max 0.997
_diffrn_measurement_device_type 'Bruker APEX-II CCD'
_diffrn_measurement_method '\f and \w scans'
_diffrn_radiation_type MoK\a
_diffrn_radiation_wavelength 0.71073
_diffrn_reflns_av_R_equivalents 0.1068
_diffrn_reflns_av_unetI/netI 0.0951
_diffrn_reflns_Laue_measured_fraction_full 0.907
_diffrn_reflns_Laue_measured_fraction_max 0.997
_diffrn_reflns_limit_h_max 10
_diffrn_reflns_limit_h_min -10
_diffrn_reflns_limit_k_max 15
_diffrn_reflns_limit_k_min -15
_diffrn_reflns_limit_l_max 28
_diffrn_reflns_limit_l_min -28
_diffrn_reflns_number 26219
_diffrn_reflns_point_group_measured_fraction_full 0.907
_diffrn_reflns_point_group_measured_fraction_max 0.997
_diffrn_reflns_theta_full 25.242
_diffrn_reflns_theta_max 24.405
_diffrn_reflns_theta_min 1.538
_diffrn_standards_number 0
_exptl_absorpt_coefficient_mu 0.365
_exptl_absorpt_correction_T_max 0.7454
_exptl_absorpt_correction_T_min 0.6655
_exptl_absorpt_correction_type multi-scan
_exptl_absorpt_process_details
;
SADABS-2012/1 (Bruker,2012) was used for absorption correction.
wR2(int) was 0.0860 before and 0.0520 after correction.
The Ratio of minimum to maximum transmission is 0.8928.
The \l/2 correction factor is 0.0015.
;
_exptl_crystal_colour violet
_exptl_crystal_colour_primary violet
_exptl_crystal_density_diffrn 1.359
_exptl_crystal_description plate
_exptl_crystal_F_000 1198
_exptl_crystal_size_max 0.36
_exptl_crystal_size_mid 0.16
_exptl_crystal_size_min 0.02
_refine_diff_density_max 0.502
_refine_diff_density_min -0.511
_refine_diff_density_rms 0.066
_refine_ls_extinction_coef .
_refine_ls_extinction_method none
_refine_ls_goodness_of_fit_ref 1.027
_refine_ls_hydrogen_treatment constr
_refine_ls_matrix_type full
_refine_ls_number_parameters 778
_refine_ls_number_reflns 9330
_refine_ls_number_restraints 0
_refine_ls_restrained_S_all 1.027
_refine_ls_R_factor_all 0.0676
_refine_ls_R_factor_gt 0.0502
_refine_ls_shift/su_max 0.000
_refine_ls_shift/su_mean 0.000
_refine_ls_structure_factor_coef Fsqd
_refine_ls_weighting_details 'w=1/[\s^2^(Fo^2^)+(0.0390P)^2^+1.0912P] where P=(Fo^2^+2Fc^2^)/3'
_refine_ls_weighting_scheme calc
_refine_ls_wR_factor_gt 0.1186
_refine_ls_wR_factor_ref 0.1254
_reflns_Friedel_coverage 0.000
_reflns_Friedel_fraction_full .
_reflns_Friedel_fraction_max .
_reflns_number_gt 7146
_reflns_number_total 9330
_reflns_threshold_expression 'I > 2\s(I)'
_cod_data_source_file J-Mater-Chem-C-2015-3-9292.cif
_cod_data_source_block p-1_a
_cod_original_cell_volume 2836.8(16)
_cod_database_code 7234433
_shelx_space_group_comment
;
The symmetry employed for this shelxl refinement is uniquely defined
by the following loop, which should always be used as a source of
symmetry information in preference to the above space-group names.
They are only intended as comments.
;
_shelx_estimated_absorpt_t_max 0.993
_shelx_estimated_absorpt_t_min 0.880
_olex2_refinement_description
;
1. Fixed Uiso
 At 1.2 times of:
  All C(H) groups
 At 1.5 times of:
  All C(H,H,H) groups, All O(H) groups
2.a Aromatic/amide H refined with riding coordinates:
 C2(H2), C4(H4), C7(H7), C8(H8), C9(H9), C10(H10), C11(H11), C12(H12),
 C13(H13), C14(H14), C17(H17), C18(H18), C19(H19), C20(H20), C22(H22), C24(H24),
  C27(H27), C28(H28), C29(H29), C30(H30), C31(H31), C32(H32), C33(H33),
 C34(H34), C37(H37), C38(H38), C39(H39), C40(H40), C57(H57), C58(H58), C60(H60),
  C61(H61), C45(H45), C46(H46), C48(H48), C49(H49)
2.b Idealised Me refined as rotating group:
 C66(H66A,H66B,H66C), C67(H67A,H67B,H67C)
2.c Idealised tetrahedral OH refined as rotating group:
 O1(H1)
;

loop_
_space_group_symop_operation_xyz
'x, y, z'
'-x, -y, -z'

loop_
_atom_site_label
_atom_site_type_symbol
_atom_site_fract_x
_atom_site_fract_y
_atom_site_fract_z
_atom_site_U_iso_or_equiv
_atom_site_adp_type
_atom_site_occupancy
_atom_site_site_symmetry_order
_atom_site_calc_flag
_atom_site_refinement_flags_posn
_atom_site_refinement_flags_adp
_atom_site_refinement_flags_occupancy
_atom_site_disorder_assembly
_atom_site_disorder_group
Co1 Co 0.12146(4) 0.69046(3) 0.23916(2) 0.01187(12) Uani 1 1 d . . . . .
N1 N 0.1563(2) 0.75311(18) 0.16156(10) 0.0117(5) Uani 1 1 d . . . . .
N2 N 0.0217(2) 0.82348(18) 0.24233(9) 0.0130(5) Uani 1 1 d . . . . .
N3 N 0.2327(3) 0.57725(18) 0.21118(10) 0.0122(5) Uani 1 1 d . . . . .
N4 N 0.1091(2) 0.62195(18) 0.31910(10) 0.0123(5) Uani 1 1 d . . . . .
N5 N 0.3258(3) 0.74271(18) 0.26309(10) 0.0138(5) Uani 1 1 d . . . . .
N6 N -0.0958(3) 0.61713(18) 0.25462(10) 0.0132(5) Uani 1 1 d . . . . .
N7 N 0.4493(3) 1.0194(2) -0.11727(11) 0.0258(7) Uani 1 1 d . . . . .
N8 N 0.1815(3) 0.2792(2) 0.58626(10) 0.0216(6) Uani 1 1 d . . . . .
C1 C 0.2431(3) 0.7052(2) 0.12520(12) 0.0124(6) Uani 1 1 d . . . . .
C2 C 0.2917(3) 0.7549(2) 0.06888(12) 0.0126(6) Uani 1 1 d . . . . .
H2 H 0.3509 0.7198 0.0436 0.015 Uiso 1 1 calc R . . . .
C3 C 0.2530(3) 0.8558(2) 0.04986(12) 0.0130(6) Uani 1 1 d . . . . .
C4 C 0.1607(3) 0.9048(2) 0.08732(12) 0.0133(6) Uani 1 1 d . . . . .
H4 H 0.1296 0.9732 0.0747 0.016 Uiso 1 1 calc R . . . .
C5 C 0.1156(3) 0.8515(2) 0.14328(12) 0.0125(6) Uani 1 1 d . . . . .
C6 C 0.0340(3) 0.8927(2) 0.19044(12) 0.0140(7) Uani 1 1 d . . . . .
C7 C -0.0213(3) 0.9899(2) 0.18521(13) 0.0179(7) Uani 1 1 d . . . . .
H7 H -0.0122 1.0361 0.1488 0.022 Uiso 1 1 calc R . . . .
C8 C -0.0909(3) 1.0203(2) 0.23390(13) 0.0190(7) Uani 1 1 d . . . . .
H8 H -0.1280 1.0876 0.2313 0.023 Uiso 1 1 calc R . . . .
C9 C -0.1050(3) 0.9506(2) 0.28596(13) 0.0180(7) Uani 1 1 d . . . . .
H9 H -0.1539 0.9690 0.3196 0.022 Uiso 1 1 calc R . . . .
C10 C -0.0468(3) 0.8535(2) 0.28855(12) 0.0162(7) Uani 1 1 d . . . . .
H10 H -0.0559 0.8064 0.3246 0.019 Uiso 1 1 calc R . . . .
C11 C 0.2697(3) 0.4849(2) 0.24127(13) 0.0156(7) Uani 1 1 d . . . . .
H11 H 0.2301 0.4656 0.2807 0.019 Uiso 1 1 calc R . . . .
C12 C 0.3627(3) 0.4166(2) 0.21765(13) 0.0174(7) Uani 1 1 d . . . . .
H12 H 0.3863 0.3523 0.2405 0.021 Uiso 1 1 calc R . . . .
C13 C 0.4206(3) 0.4437(2) 0.16003(13) 0.0169(7) Uani 1 1 d . . . . .
H13 H 0.4861 0.3989 0.1429 0.020 Uiso 1 1 calc R . . . .
C14 C 0.3811(3) 0.5375(2) 0.12785(12) 0.0141(7) Uani 1 1 d . . . . .
H14 H 0.4181 0.5571 0.0882 0.017 Uiso 1 1 calc R . . . .
C15 C 0.2874(3) 0.6022(2) 0.15384(12) 0.0117(6) Uani 1 1 d . . . . .
C16 C 0.3184(3) 0.9128(2) -0.00811(12) 0.0145(7) Uani 1 1 d . . . . .
C17 C 0.4656(3) 0.8917(2) -0.03057(13) 0.0181(7) Uani 1 1 d . . . . .
H17 H 0.5250 0.8409 -0.0090 0.022 Uiso 1 1 calc R . . . .
C18 C 0.5246(4) 0.9457(2) -0.08472(13) 0.0225(8) Uani 1 1 d . . . . .
H18 H 0.6245 0.9292 -0.0995 0.027 Uiso 1 1 calc R . . . .
C19 C 0.3084(4) 1.0397(2) -0.09490(13) 0.0217(7) Uani 1 1 d . . . . .
H19 H 0.2526 1.0920 -0.1171 0.026 Uiso 1 1 calc R . . . .
C20 C 0.2388(3) 0.9899(2) -0.04172(12) 0.0163(7) Uani 1 1 d . . . . .
H20 H 0.1385 1.0078 -0.0282 0.020 Uiso 1 1 calc R . . . .
C21 C 0.2230(3) 0.6298(2) 0.34945(12) 0.0129(6) Uani 1 1 d . . . . .
C22 C 0.2351(3) 0.5659(2) 0.40233(12) 0.0161(7) Uani 1 1 d . . . . .
H22 H 0.3148 0.5743 0.4229 0.019 Uiso 1 1 calc R . . . .
C23 C 0.1318(3) 0.4895(2) 0.42574(12) 0.0137(7) Uani 1 1 d . . . . .
C24 C 0.0132(3) 0.4829(2) 0.39467(12) 0.0145(7) Uani 1 1 d . . . . .
H24 H -0.0609 0.4326 0.4095 0.017 Uiso 1 1 calc R . . . .
C25 C 0.0043(3) 0.5498(2) 0.34240(12) 0.0124(6) Uani 1 1 d . . . . .
C26 C -0.1182(3) 0.5518(2) 0.30663(12) 0.0152(7) Uani 1 1 d . . . . .
C27 C -0.2469(3) 0.4942(3) 0.32460(14) 0.0266(8) Uani 1 1 d . . . . .
H27 H -0.2585 0.4471 0.3607 0.032 Uiso 1 1 calc R . . . .
C28 C -0.3586(4) 0.5065(3) 0.28883(14) 0.0292(8) Uani 1 1 d . . . . .
H28 H -0.4482 0.4683 0.3002 0.035 Uiso 1 1 calc R . . . .
C29 C -0.3374(3) 0.5751(3) 0.23646(13) 0.0246(8) Uani 1 1 d . . . . .
H29 H -0.4128 0.5854 0.2115 0.029 Uiso 1 1 calc R . . . .
C30 C -0.2050(3) 0.6285(2) 0.22081(13) 0.0171(7) Uani 1 1 d . . . . .
H30 H -0.1908 0.6751 0.1846 0.021 Uiso 1 1 calc R . . . .
C31 C 0.4244(3) 0.8130(2) 0.23265(13) 0.0172(7) Uani 1 1 d . . . . .
H31 H 0.4203 0.8371 0.1927 0.021 Uiso 1 1 calc R . . . .
C32 C 0.5318(3) 0.8517(2) 0.25748(13) 0.0230(8) Uani 1 1 d . . . . .
H32 H 0.6017 0.9000 0.2347 0.028 Uiso 1 1 calc R . . . .
C33 C 0.5355(4) 0.8187(3) 0.31586(13) 0.0241(8) Uani 1 1 d . . . . .
H33 H 0.6070 0.8448 0.3339 0.029 Uiso 1 1 calc R . . . .
C34 C 0.4337(3) 0.7474(2) 0.34747(13) 0.0189(7) Uani 1 1 d . . . . .
H34 H 0.4333 0.7246 0.3877 0.023 Uiso 1 1 calc R . . . .
C35 C 0.3325(3) 0.7095(2) 0.32000(12) 0.0128(6) Uani 1 1 d . . . . .
C36 C 0.1486(3) 0.4161(2) 0.48082(12) 0.0140(7) Uani 1 1 d . . . . .
C37 C 0.2576(3) 0.4282(2) 0.51453(12) 0.0180(7) Uani 1 1 d . . . . .
H37 H 0.3240 0.4836 0.5023 0.022 Uiso 1 1 calc R . . . .
C38 C 0.2684(3) 0.3594(2) 0.56564(13) 0.0213(7) Uani 1 1 d . . . . .
H38 H 0.3432 0.3700 0.5878 0.026 Uiso 1 1 calc R . . . .
C39 C 0.0776(4) 0.2674(2) 0.55361(13) 0.0241(8) Uani 1 1 d . . . . .
H39 H 0.0139 0.2107 0.5668 0.029 Uiso 1 1 calc R . . . .
C40 C 0.0571(3) 0.3327(2) 0.50172(13) 0.0215(7) Uani 1 1 d . . . . .
H40 H -0.0191 0.3205 0.4806 0.026 Uiso 1 1 calc R . . . .
N13 N 0.3448(3) 0.3287(2) 0.36087(12) 0.0286(7) Uani 1 1 d . . . . .
N14 N 0.6764(3) 0.3412(2) 0.47470(12) 0.0300(7) Uani 1 1 d . . . . .
N15 N 0.0330(3) -0.2188(2) 0.59637(13) 0.0367(8) Uani 1 1 d . . . . .
N16 N 0.3774(3) -0.1876(2) 0.70149(13) 0.0359(8) Uani 1 1 d . . . . .
C53 C 0.4645(3) 0.2418(2) 0.45154(13) 0.0165(7) Uani 1 1 d . . . . .
C54 C 0.3971(3) 0.2892(2) 0.40161(14) 0.0192(7) Uani 1 1 d . . . . .
C55 C 0.5826(4) 0.2966(2) 0.46356(13) 0.0213(7) Uani 1 1 d . . . . .
C56 C 0.4120(3) 0.1518(2) 0.48979(13) 0.0164(7) Uani 1 1 d . . . . .
C57 C 0.2820(3) 0.1023(2) 0.48318(13) 0.0183(7) Uani 1 1 d . . . . .
H57 H 0.2278 0.1306 0.4519 0.022 Uiso 1 1 calc R . . . .
C58 C 0.2334(3) 0.0154(2) 0.52067(12) 0.0181(7) Uani 1 1 d . . . . .
H58 H 0.1464 -0.0159 0.5147 0.022 Uiso 1 1 calc R . . . .
C59 C 0.3095(3) -0.0301(2) 0.56865(13) 0.0180(7) Uani 1 1 d . . . . .
C60 C 0.4384(3) 0.0200(2) 0.57548(13) 0.0186(7) Uani 1 1 d . . . . .
H60 H 0.4915 -0.0077 0.6072 0.022 Uiso 1 1 calc R . . . .
C61 C 0.4881(3) 0.1067(2) 0.53781(13) 0.0178(7) Uani 1 1 d . . . . .
H61 H 0.5754 0.1377 0.5437 0.021 Uiso 1 1 calc R . . . .
C62 C 0.2607(3) -0.1207(2) 0.60770(13) 0.0188(7) Uani 1 1 d . . . . .
C63 C 0.1353(4) -0.1752(3) 0.60138(13) 0.0236(8) Uani 1 1 d . . . . .
C64 C 0.3264(4) -0.1587(2) 0.65897(14) 0.0230(8) Uani 1 1 d . . . . .
N9 N 0.6093(3) 0.7201(2) 0.10486(11) 0.0212(6) Uani 1 1 d . . . . .
N10 N 0.9463(3) 0.8572(2) -0.04250(11) 0.0230(6) Uani 1 1 d . . . . .
N11 N 1.1660(3) 0.1963(2) 0.16358(12) 0.0302(7) Uani 1 1 d . . . . .
N12 N 1.4950(3) 0.3579(2) 0.02250(11) 0.0226(6) Uani 1 1 d . . . . .
C41 C 0.8562(3) 0.7034(2) 0.03824(12) 0.0157(7) Uani 1 1 d . . . . .
C42 C 0.7185(3) 0.7138(2) 0.07401(13) 0.0163(7) Uani 1 1 d . . . . .
C43 C 0.9040(3) 0.7882(2) -0.00629(13) 0.0168(7) Uani 1 1 d . . . . .
C44 C 0.9467(3) 0.6138(2) 0.04830(12) 0.0146(7) Uani 1 1 d . . . . .
C45 C 0.9021(3) 0.5284(2) 0.09388(12) 0.0155(7) Uani 1 1 d . . . . .
H45 H 0.8089 0.5312 0.1178 0.019 Uiso 1 1 calc R . . . .
C46 C 0.9908(3) 0.4432(2) 0.10374(12) 0.0153(7) Uani 1 1 d . . . . .
H46 H 0.9581 0.3878 0.1343 0.018 Uiso 1 1 calc R . . . .
C47 C 1.1315(3) 0.4359(2) 0.06897(12) 0.0147(7) Uani 1 1 d . . . . .
C48 C 1.1751(3) 0.5212(2) 0.02350(12) 0.0148(7) Uani 1 1 d . . . . .
H48 H 1.2679 0.5185 -0.0007 0.018 Uiso 1 1 calc R . . . .
C49 C 1.0865(3) 0.6062(2) 0.01401(12) 0.0147(7) Uani 1 1 d . . . . .
H49 H 1.1194 0.6618 -0.0164 0.018 Uiso 1 1 calc R . . . .
C50 C 1.2277(3) 0.3496(2) 0.07934(12) 0.0145(7) Uani 1 1 d . . . . .
C51 C 1.1935(3) 0.2650(2) 0.12565(14) 0.0189(7) Uani 1 1 d . . . . .
C52 C 1.3748(4) 0.3517(2) 0.04763(13) 0.0160(7) Uani 1 1 d . . . . .
N17 N 1.1800(4) -0.0579(3) 0.38040(16) 0.0598(11) Uani 1 1 d . . . . .
C65 C 1.2033(4) 0.0176(3) 0.34815(17) 0.0382(10) Uani 1 1 d . . . . .
C66 C 1.2343(5) 0.1134(3) 0.30708(17) 0.0485(11) Uani 1 1 d . . . . .
H66A H 1.1977 0.1118 0.2710 0.073 Uiso 1 1 calc GR . . . .
H66B H 1.3434 0.1245 0.3001 0.073 Uiso 1 1 calc GR . . . .
H66C H 1.1826 0.1682 0.3225 0.073 Uiso 1 1 calc GR . . . .
O1 O 0.7072(4) 0.2814(3) 0.17653(13) 0.0736(10) Uani 1 1 d . . . . .
H1 H 0.6813 0.2574 0.2117 0.110 Uiso 1 1 calc GR . . . .
C67 C 0.6783(8) 0.2110(4) 0.1452(2) 0.116(3) Uani 1 1 d . . . . .
H67A H 0.6976 0.2419 0.1040 0.173 Uiso 1 1 calc GR . . . .
H67B H 0.5726 0.1906 0.1553 0.173 Uiso 1 1 calc GR . . . .
H67C H 0.7447 0.1515 0.1544 0.173 Uiso 1 1 calc GR . . . .

loop_
_atom_site_aniso_label
_atom_site_aniso_U_11
_atom_site_aniso_U_22
_atom_site_aniso_U_33
_atom_site_aniso_U_23
_atom_site_aniso_U_13
_atom_site_aniso_U_12
Co1 0.0162(2) 0.0106(2) 0.0079(2) -0.00029(16) -0.00077(16) -0.00361(16)
N1 0.0110(12) 0.0145(14) 0.0129(13) -0.0070(11) -0.0056(10) -0.0013(10)
N2 0.0138(13) 0.0159(14) 0.0075(12) 0.0015(11) -0.0008(10) -0.0066(11)
N3 0.0150(13) 0.0111(13) 0.0097(13) 0.0004(11) -0.0022(10) -0.0049(10)
N4 0.0095(12) 0.0149(14) 0.0142(13) -0.0076(11) 0.0005(10) -0.0026(10)
N5 0.0158(13) 0.0131(14) 0.0106(13) 0.0011(11) -0.0002(10) -0.0046(11)
N6 0.0170(13) 0.0123(14) 0.0101(13) -0.0019(11) -0.0024(10) -0.0013(11)
N7 0.0409(18) 0.0163(15) 0.0178(15) -0.0032(12) 0.0044(13) -0.0056(13)
N8 0.0261(15) 0.0218(16) 0.0146(14) -0.0015(12) 0.0012(12) -0.0019(12)
C1 0.0122(15) 0.0132(16) 0.0133(15) -0.0040(13) -0.0036(12) -0.0054(12)
C2 0.0151(15) 0.0132(16) 0.0101(15) -0.0042(13) -0.0003(12) -0.0031(12)
C3 0.0138(15) 0.0136(17) 0.0119(15) -0.0019(13) -0.0033(12) -0.0025(13)
C4 0.0157(16) 0.0106(16) 0.0132(16) -0.0002(13) -0.0040(12) -0.0018(12)
C5 0.0138(15) 0.0128(17) 0.0113(15) -0.0025(13) -0.0027(12) -0.0031(12)
C6 0.0144(16) 0.0142(17) 0.0127(16) -0.0014(13) -0.0008(12) -0.0049(13)
C7 0.0208(17) 0.0165(18) 0.0148(16) -0.0013(14) 0.0000(13) -0.0027(14)
C8 0.0188(17) 0.0135(17) 0.0246(18) -0.0062(14) 0.0008(14) -0.0006(13)
C9 0.0189(17) 0.0210(18) 0.0145(16) -0.0069(14) 0.0026(13) -0.0035(14)
C10 0.0175(16) 0.0201(18) 0.0103(15) -0.0023(13) 0.0013(12) -0.0082(13)
C11 0.0197(17) 0.0141(17) 0.0122(16) 0.0009(13) -0.0034(13) -0.0064(13)
C12 0.0249(18) 0.0096(16) 0.0176(17) -0.0011(13) -0.0058(13) -0.0020(13)
C13 0.0207(17) 0.0142(17) 0.0188(17) -0.0082(14) -0.0054(13) 0.0001(13)
C14 0.0159(16) 0.0132(16) 0.0141(16) -0.0042(13) -0.0019(12) -0.0034(13)
C15 0.0134(15) 0.0118(16) 0.0109(15) -0.0019(13) -0.0039(12) -0.0058(12)
C16 0.0202(17) 0.0124(16) 0.0112(15) -0.0041(13) 0.0005(13) -0.0051(13)
C17 0.0218(17) 0.0145(17) 0.0173(17) -0.0033(14) 0.0009(13) -0.0050(14)
C18 0.0256(18) 0.0169(18) 0.0233(18) -0.0069(15) 0.0093(15) -0.0065(15)
C19 0.036(2) 0.0138(17) 0.0140(17) 0.0014(14) -0.0043(15) -0.0035(15)
C20 0.0243(17) 0.0102(16) 0.0140(16) -0.0022(13) -0.0015(13) -0.0020(13)
C21 0.0133(15) 0.0142(16) 0.0112(15) -0.0033(13) 0.0008(12) -0.0042(12)
C22 0.0174(16) 0.0193(17) 0.0118(16) -0.0016(13) -0.0034(12) -0.0063(13)
C23 0.0188(16) 0.0127(16) 0.0085(15) -0.0015(13) 0.0007(12) -0.0006(13)
C24 0.0157(16) 0.0102(16) 0.0155(16) 0.0002(13) 0.0017(12) -0.0049(12)
C25 0.0144(15) 0.0125(16) 0.0094(15) -0.0022(12) 0.0021(12) -0.0028(12)
C26 0.0158(16) 0.0148(17) 0.0136(16) -0.0004(13) -0.0007(12) -0.0036(13)
C27 0.0254(19) 0.033(2) 0.0188(18) 0.0048(15) -0.0063(14) -0.0140(16)
C28 0.0224(18) 0.036(2) 0.027(2) 0.0006(17) -0.0039(15) -0.0163(16)
C29 0.0220(18) 0.034(2) 0.0190(18) -0.0027(16) -0.0089(14) -0.0087(15)
C30 0.0204(17) 0.0171(17) 0.0135(16) -0.0005(13) -0.0044(13) -0.0038(14)
C31 0.0202(17) 0.0183(18) 0.0107(15) 0.0005(13) 0.0018(13) -0.0070(14)
C32 0.0219(18) 0.0251(19) 0.0201(18) -0.0004(15) 0.0004(14) -0.0137(15)
C33 0.0253(18) 0.027(2) 0.0201(18) -0.0024(15) -0.0041(14) -0.0133(15)
C34 0.0217(17) 0.0198(18) 0.0150(16) -0.0005(14) -0.0045(13) -0.0089(14)
C35 0.0140(15) 0.0108(16) 0.0117(16) 0.0003(13) 0.0001(12) -0.0017(12)
C36 0.0176(16) 0.0137(16) 0.0092(15) -0.0019(13) 0.0022(12) -0.0006(13)
C37 0.0215(17) 0.0175(17) 0.0133(16) 0.0002(13) -0.0009(13) -0.0050(14)
C38 0.0243(18) 0.0252(19) 0.0138(17) -0.0026(15) -0.0038(14) 0.0000(15)
C39 0.033(2) 0.0197(19) 0.0154(17) 0.0032(14) 0.0001(15) -0.0102(15)
C40 0.0234(18) 0.0255(19) 0.0142(17) 0.0004(14) -0.0040(13) -0.0075(15)
N13 0.0314(17) 0.0252(17) 0.0254(17) 0.0014(14) -0.0021(13) -0.0041(13)
N14 0.0347(17) 0.0202(16) 0.0341(18) -0.0035(14) -0.0035(14) -0.0082(14)
N15 0.0379(19) 0.0329(19) 0.0379(19) -0.0055(15) 0.0008(15) -0.0160(16)
N16 0.048(2) 0.0327(19) 0.0240(17) -0.0005(15) -0.0030(15) -0.0061(15)
C53 0.0201(17) 0.0122(16) 0.0170(16) -0.0036(13) -0.0007(13) -0.0018(13)
C54 0.0217(18) 0.0116(17) 0.0219(18) -0.0020(14) 0.0033(14) -0.0034(14)
C55 0.0262(19) 0.0142(18) 0.0203(18) -0.0006(14) 0.0020(14) -0.0021(15)
C56 0.0174(16) 0.0151(17) 0.0172(16) -0.0060(14) 0.0009(13) -0.0016(13)
C57 0.0196(17) 0.0162(18) 0.0191(17) -0.0045(14) -0.0020(13) 0.0004(13)
C58 0.0193(17) 0.0175(18) 0.0181(17) -0.0047(14) -0.0017(13) -0.0055(14)
C59 0.0195(17) 0.0175(18) 0.0176(17) -0.0085(14) 0.0042(13) -0.0039(14)
C60 0.0204(17) 0.0200(18) 0.0157(16) -0.0041(14) -0.0034(13) 0.0013(14)
C61 0.0187(17) 0.0157(17) 0.0212(17) -0.0084(14) -0.0022(13) -0.0020(13)
C62 0.0233(17) 0.0168(18) 0.0149(16) -0.0028(14) 0.0027(13) -0.0053(14)
C63 0.0279(19) 0.0195(19) 0.0201(18) -0.0012(15) 0.0035(14) -0.0049(16)
C64 0.0299(19) 0.0184(19) 0.0178(18) -0.0028(15) 0.0078(15) -0.0096(15)
N9 0.0230(15) 0.0181(15) 0.0211(15) -0.0015(12) -0.0034(12) -0.0004(12)
N10 0.0313(16) 0.0139(15) 0.0225(15) -0.0022(13) -0.0024(12) -0.0005(12)
N11 0.0339(17) 0.0252(17) 0.0288(17) 0.0005(15) -0.0051(13) -0.0051(14)
N12 0.0243(16) 0.0208(16) 0.0231(15) -0.0067(12) -0.0003(13) -0.0034(12)
C41 0.0202(17) 0.0122(16) 0.0148(16) -0.0033(13) -0.0021(13) -0.0027(13)
C42 0.0221(18) 0.0107(16) 0.0177(17) -0.0030(13) -0.0083(15) -0.0010(13)
C43 0.0179(17) 0.0161(18) 0.0188(17) -0.0080(15) -0.0043(13) 0.0014(14)
C44 0.0189(16) 0.0129(16) 0.0145(16) -0.0059(13) -0.0045(13) -0.0039(13)
C45 0.0159(16) 0.0172(17) 0.0140(16) -0.0058(13) 0.0011(12) -0.0032(13)
C46 0.0200(17) 0.0128(17) 0.0124(16) -0.0008(13) -0.0024(13) -0.0025(13)
C47 0.0172(16) 0.0144(17) 0.0150(16) -0.0058(13) -0.0043(13) -0.0045(13)
C48 0.0165(16) 0.0141(17) 0.0138(16) -0.0035(13) -0.0004(12) -0.0045(13)
C49 0.0187(16) 0.0142(17) 0.0114(15) -0.0031(13) -0.0007(12) -0.0067(13)
C50 0.0159(16) 0.0154(17) 0.0121(15) -0.0036(13) 0.0005(12) -0.0053(13)
C51 0.0201(17) 0.0161(18) 0.0227(18) -0.0076(16) -0.0056(14) 0.0016(14)
C52 0.0225(18) 0.0105(16) 0.0167(16) -0.0048(13) -0.0057(14) -0.0008(13)
N17 0.064(3) 0.056(3) 0.059(3) 0.000(2) -0.020(2) -0.023(2)
C65 0.036(2) 0.046(3) 0.036(2) -0.008(2) -0.0125(18) -0.012(2)
C66 0.054(3) 0.051(3) 0.039(2) -0.002(2) -0.009(2) -0.016(2)
O1 0.088(2) 0.079(3) 0.049(2) -0.0078(19) -0.0013(19) -0.010(2)
C67 0.211(7) 0.081(4) 0.090(4) -0.057(4) -0.104(5) 0.067(5)

loop_
_atom_type_symbol
_atom_type_description
_atom_type_scat_dispersion_real
_atom_type_scat_dispersion_imag
_atom_type_scat_source
C C 0.0033 0.0016 'International Tables Vol C Tables 4.2.6.8 and 6.1.1.4'
H H 0.0000 0.0000 'International Tables Vol C Tables 4.2.6.8 and 6.1.1.4'
Co Co 0.3494 0.9721 'International Tables Vol C Tables 4.2.6.8 and 6.1.1.4'
N N 0.0061 0.0033 'International Tables Vol C Tables 4.2.6.8 and 6.1.1.4'
O O 0.0106 0.0060 'International Tables Vol C Tables 4.2.6.8 and 6.1.1.4'

loop_
_geom_angle_atom_site_label_1
_geom_angle_atom_site_label_2
_geom_angle_atom_site_label_3
_geom_angle
_geom_angle_site_symmetry_1
_geom_angle_site_symmetry_3
N1 Co1 N2 81.23(10) . .
N1 Co1 N3 81.62(10) . .
N1 Co1 N4 173.63(10) . .
N1 Co1 N5 96.66(9) . .
N1 Co1 N6 107.50(9) . .
N2 Co1 N3 162.85(9) . .
N2 Co1 N5 89.26(9) . .
N2 Co1 N6 91.53(9) . .
N3 Co1 N5 92.66(9) . .
N3 Co1 N6 93.67(9) . .
N4 Co1 N2 102.67(10) . .
N4 Co1 N3 94.40(10) . .
N4 Co1 N5 78.49(9) . .
N4 Co1 N6 77.62(9) . .
N6 Co1 N5 155.67(9) . .
C1 N1 Co1 119.3(2) . .
C1 N1 C5 119.9(2) . .
C5 N1 Co1 119.96(19) . .
C6 N2 Co1 114.12(19) . .
C10 N2 Co1 127.9(2) . .
C10 N2 C6 117.9(3) . .
C11 N3 Co1 129.1(2) . .
C11 N3 C15 117.3(2) . .
C15 N3 Co1 113.49(18) . .
C21 N4 Co1 119.97(18) . .
C21 N4 C25 118.3(2) . .
C25 N4 Co1 120.39(18) . .
C31 N5 Co1 129.58(19) . .
C31 N5 C35 118.2(2) . .
C35 N5 Co1 111.15(17) . .
C26 N6 Co1 112.38(18) . .
C30 N6 Co1 129.4(2) . .
C30 N6 C26 118.2(2) . .
C18 N7 C19 116.1(3) . .
C38 N8 C39 115.6(3) . .
N1 C1 C2 121.2(3) . .
N1 C1 C15 112.3(2) . .
C2 C1 C15 126.3(3) . .
C1 C2 H2 120.3 . .
C3 C2 C1 119.5(3) . .
C3 C2 H2 120.3 . .
C2 C3 C4 119.2(3) . .
C2 C3 C16 119.9(3) . .
C4 C3 C16 120.7(3) . .
C3 C4 H4 120.6 . .
C5 C4 C3 118.9(3) . .
C5 C4 H4 120.6 . .
N1 C5 C4 121.3(3) . .
N1 C5 C6 111.7(2) . .
C4 C5 C6 126.8(3) . .
N2 C6 C5 112.7(3) . .
C7 C6 N2 122.0(3) . .
C7 C6 C5 125.2(3) . .
C6 C7 H7 120.3 . .
C6 C7 C8 119.4(3) . .
C8 C7 H7 120.3 . .
C7 C8 H8 120.6 . .
C9 C8 C7 118.7(3) . .
C9 C8 H8 120.6 . .
C8 C9 H9 120.4 . .
C8 C9 C10 119.2(3) . .
C10 C9 H9 120.4 . .
N2 C10 C9 122.8(3) . .
N2 C10 H10 118.6 . .
C9 C10 H10 118.6 . .
N3 C11 H11 118.3 . .
N3 C11 C12 123.4(3) . .
C12 C11 H11 118.3 . .
C11 C12 H12 120.6 . .
C13 C12 C11 118.8(3) . .
C13 C12 H12 120.6 . .
C12 C13 H13 120.6 . .
C12 C13 C14 118.8(3) . .
C14 C13 H13 120.6 . .
C13 C14 H14 120.2 . .
C15 C14 C13 119.7(3) . .
C15 C14 H14 120.2 . .
N3 C15 C1 113.0(2) . .
N3 C15 C14 122.0(3) . .
C14 C15 C1 124.9(3) . .
C17 C16 C3 120.3(3) . .
C17 C16 C20 117.1(3) . .
C20 C16 C3 122.6(3) . .
C16 C17 H17 120.3 . .
C18 C17 C16 119.4(3) . .
C18 C17 H17 120.3 . .
N7 C18 C17 123.9(3) . .
N7 C18 H18 118.1 . .
C17 C18 H18 118.1 . .
N7 C19 H19 117.7 . .
N7 C19 C20 124.5(3) . .
C20 C19 H19 117.7 . .
C16 C20 H20 120.5 . .
C19 C20 C16 118.9(3) . .
C19 C20 H20 120.5 . .
N4 C21 C22 121.7(3) . .
N4 C21 C35 114.1(2) . .
C22 C21 C35 124.2(3) . .
C21 C22 H22 119.7 . .
C21 C22 C23 120.6(3) . .
C23 C22 H22 119.7 . .
C22 C23 C24 117.3(3) . .
C22 C23 C36 121.4(3) . .
C24 C23 C36 121.3(3) . .
C23 C24 H24 120.1 . .
C25 C24 C23 119.9(3) . .
C25 C24 H24 120.1 . .
N4 C25 C24 122.2(3) . .
N4 C25 C26 113.3(2) . .
C24 C25 C26 124.5(3) . .
N6 C26 C25 114.1(2) . .
N6 C26 C27 122.1(3) . .
C27 C26 C25 123.7(3) . .
C26 C27 H27 120.6 . .
C26 C27 C28 118.8(3) . .
C28 C27 H27 120.6 . .
C27 C28 H28 120.5 . .
C29 C28 C27 119.0(3) . .
C29 C28 H28 120.5 . .
C28 C29 H29 120.5 . .
C28 C29 C30 119.1(3) . .
C30 C29 H29 120.5 . .
N6 C30 C29 122.7(3) . .
N6 C30 H30 118.7 . .
C29 C30 H30 118.7 . .
N5 C31 H31 118.8 . .
N5 C31 C32 122.4(3) . .
C32 C31 H31 118.8 . .
C31 C32 H32 120.5 . .
C33 C32 C31 118.9(3) . .
C33 C32 H32 120.5 . .
C32 C33 H33 120.5 . .
C34 C33 C32 119.0(3) . .
C34 C33 H33 120.5 . .
C33 C34 H34 120.3 . .
C33 C34 C35 119.4(3) . .
C35 C34 H34 120.3 . .
N5 C35 C21 114.2(2) . .
N5 C35 C34 122.1(3) . .
C34 C35 C21 123.7(3) . .
C37 C36 C23 121.3(3) . .
C40 C36 C23 122.3(3) . .
C40 C36 C37 116.4(3) . .
C36 C37 H37 120.2 . .
C38 C37 C36 119.6(3) . .
C38 C37 H37 120.2 . .
N8 C38 C37 124.7(3) . .
N8 C38 H38 117.7 . .
C37 C38 H38 117.7 . .
N8 C39 H39 117.9 . .
N8 C39 C40 124.2(3) . .
C40 C39 H39 117.9 . .
C36 C40 H40 120.2 . .
C39 C40 C36 119.6(3) . .
C39 C40 H40 120.2 . .
C55 C53 C54 115.3(3) . .
C56 C53 C54 123.6(3) . .
C56 C53 C55 120.9(3) . .
N13 C54 C53 178.7(3) . .
N14 C55 C53 178.2(3) . .
C53 C56 C57 122.5(3) . .
C53 C56 C61 120.6(3) . .
C57 C56 C61 116.9(3) . .
C56 C57 H57 119.3 . .
C58 C57 C56 121.5(3) . .
C58 C57 H57 119.3 . .
C57 C58 H58 119.1 . .
C57 C58 C59 121.8(3) . .
C59 C58 H58 119.1 . .
C60 C59 C58 116.6(3) . .
C62 C59 C58 122.4(3) . .
C62 C59 C60 121.0(3) . .
C59 C60 H60 119.1 . .
C61 C60 C59 121.8(3) . .
C61 C60 H60 119.1 . .
C56 C61 H61 119.3 . .
C60 C61 C56 121.5(3) . .
C60 C61 H61 119.3 . .
C59 C62 C63 122.9(3) . .
C59 C62 C64 121.7(3) . .
C64 C62 C63 115.2(3) . .
N15 C63 C62 179.5(4) . .
N16 C64 C62 177.9(4) . .
C43 C41 C42 117.4(3) . .
C43 C41 C44 120.9(3) . .
C44 C41 C42 121.6(3) . .
N9 C42 C41 177.3(3) . .
N10 C43 C41 178.6(3) . .
C41 C44 C45 121.7(3) . .
C49 C44 C41 121.0(3) . .
C49 C44 C45 117.3(3) . .
C44 C45 H45 119.3 . .
C46 C45 C44 121.3(3) . .
C46 C45 H45 119.3 . .
C45 C46 H46 119.4 . .
C45 C46 C47 121.2(3) . .
C47 C46 H46 119.4 . .
C46 C47 C48 117.2(3) . .
C50 C47 C46 122.3(3) . .
C50 C47 C48 120.5(3) . .
C47 C48 H48 119.3 . .
C49 C48 C47 121.4(3) . .
C49 C48 H48 119.3 . .
C44 C49 H49 119.2 . .
C48 C49 C44 121.6(3) . .
C48 C49 H49 119.2 . .
C47 C50 C51 122.8(3) . .
C47 C50 C52 119.6(3) . .
C51 C50 C52 117.1(3) . .
N11 C51 C50 179.6(4) . .
N12 C52 C50 176.7(3) . .
N17 C65 C66 179.6(5) . .
C65 C66 H66A 109.5 . .
C65 C66 H66B 109.5 . .
C65 C66 H66C 109.5 . .
H66A C66 H66B 109.5 . .
H66A C66 H66C 109.5 . .
H66B C66 H66C 109.5 . .
C67 O1 H1 109.5 . .
O1 C67 H67A 109.5 . .
O1 C67 H67B 109.5 . .
O1 C67 H67C 109.5 . .
H67A C67 H67B 109.5 . .
H67A C67 H67C 109.5 . .
H67B C67 H67C 109.5 . .

loop_
_geom_bond_atom_site_label_1
_geom_bond_atom_site_label_2
_geom_bond_distance
_geom_bond_site_symmetry_2
Co1 N1 1.860(2) .
Co1 N2 1.992(3) .
Co1 N3 1.994(2) .
Co1 N4 1.930(2) .
Co1 N5 2.193(2) .
Co1 N6 2.175(2) .
N1 C1 1.353(4) .
N1 C5 1.357(4) .
N2 C6 1.375(4) .
N2 C10 1.339(4) .
N3 C11 1.347(4) .
N3 C15 1.373(3) .
N4 C21 1.358(4) .
N4 C25 1.359(3) .
N5 C31 1.345(3) .
N5 C35 1.353(3) .
N6 C26 1.355(4) .
N6 C30 1.340(4) .
N7 C18 1.337(4) .
N7 C19 1.341(4) .
N8 C38 1.331(4) .
N8 C39 1.339(4) .
C1 C2 1.390(4) .
C1 C15 1.472(4) .
C2 H2 0.9500 .
C2 C3 1.386(4) .
C3 C4 1.403(4) .
C3 C16 1.488(4) .
C4 H4 0.9500 .
C4 C5 1.392(4) .
C5 C6 1.475(4) .
C6 C7 1.374(4) .
C7 H7 0.9500 .
C7 C8 1.395(4) .
C8 H8 0.9500 .
C8 C9 1.381(4) .
C9 H9 0.9500 .
C9 C10 1.387(4) .
C10 H10 0.9500 .
C11 H11 0.9500 .
C11 C12 1.387(4) .
C12 H12 0.9500 .
C12 C13 1.387(4) .
C13 H13 0.9500 .
C13 C14 1.387(4) .
C14 H14 0.9500 .
C14 C15 1.384(4) .
C16 C17 1.394(4) .
C16 C20 1.397(4) .
C17 H17 0.9500 .
C17 C18 1.389(4) .
C18 H18 0.9500 .
C19 H19 0.9500 .
C19 C20 1.383(4) .
C20 H20 0.9500 .
C21 C22 1.382(4) .
C21 C35 1.482(4) .
C22 H22 0.9500 .
C22 C23 1.391(4) .
C23 C24 1.401(4) .
C23 C36 1.487(4) .
C24 H24 0.9500 .
C24 C25 1.383(4) .
C25 C26 1.484(4) .
C26 C27 1.386(4) .
C27 H27 0.9500 .
C27 C28 1.389(4) .
C28 H28 0.9500 .
C28 C29 1.381(4) .
C29 H29 0.9500 .
C29 C30 1.381(4) .
C30 H30 0.9500 .
C31 H31 0.9500 .
C31 C32 1.387(4) .
C32 H32 0.9500 .
C32 C33 1.382(4) .
C33 H33 0.9500 .
C33 C34 1.380(4) .
C34 H34 0.9500 .
C34 C35 1.381(4) .
C36 C37 1.395(4) .
C36 C40 1.387(4) .
C37 H37 0.9500 .
C37 C38 1.376(4) .
C38 H38 0.9500 .
C39 H39 0.9500 .
C39 C40 1.386(4) .
C40 H40 0.9500 .
N13 C54 1.154(4) .
N14 C55 1.158(4) .
N15 C63 1.152(4) .
N16 C64 1.159(4) .
C53 C54 1.426(4) .
C53 C55 1.423(4) .
C53 C56 1.409(4) .
C56 C57 1.420(4) .
C56 C61 1.425(4) .
C57 H57 0.9500 .
C57 C58 1.361(4) .
C58 H58 0.9500 .
C58 C59 1.425(4) .
C59 C60 1.418(4) .
C59 C62 1.413(4) .
C60 H60 0.9500 .
C60 C61 1.363(4) .
C61 H61 0.9500 .
C62 C63 1.422(4) .
C62 C64 1.422(5) .
N9 C42 1.155(4) .
N10 C43 1.162(4) .
N11 C51 1.155(4) .
N12 C52 1.155(4) .
C41 C42 1.423(4) .
C41 C43 1.419(4) .
C41 C44 1.421(4) .
C44 C45 1.431(4) .
C44 C49 1.413(4) .
C45 H45 0.9500 .
C45 C46 1.364(4) .
C46 H46 0.9500 .
C46 C47 1.425(4) .
C47 C48 1.427(4) .
C47 C50 1.415(4) .
C48 H48 0.9500 .
C48 C49 1.361(4) .
C49 H49 0.9500 .
C50 C51 1.417(4) .
C50 C52 1.425(4) .
N17 C65 1.144(5) .
C65 C66 1.455(5) .
C66 H66A 0.9800 .
C66 H66B 0.9800 .
C66 H66C 0.9800 .
O1 H1 0.8400 .
O1 C67 1.411(6) .
C67 H67A 0.9800 .
C67 H67B 0.9800 .
C67 H67C 0.9800 .
